data_4134937
loop_
_publ_author_name
'Siddiqi, Zohaib'
'Wertjes, William C.'
'Sarlah, David'

_publ_section_title
;
 Chemical Equivalent of Arene Monooxygenases: Dearomative Synthesis of
 Arene Oxides and Oxepines.
;
_journal_issue 22
_journal_name_full 'Journal of the American Chemical Society'
_journal_page_first 10125
_journal_page_last 10131
_journal_paper_doi 10.1021/jacs.0c02724
_journal_volume 142
_journal_year 2020
_chemical_formula_moiety 'C10 H8 O'
_chemical_formula_sum 'C10 H8 O'
_chemical_formula_weight 144.16
_chemical_name_systematic benzo[d]oxepine
_space_group_crystal_system monoclinic
_space_group_IT_number 14
_space_group_name_Hall '-P 2ybc'
_space_group_name_H-M_alt 'P 1 21/c 1'
_atom_sites_solution_hydrogens geom
_atom_sites_solution_primary direct
_audit_creation_date 2020-03-04
_audit_creation_method
;
Olex2 1.3
(compiled 2020.02.04 svn.rd84adfe8 for OlexSys, GUI svn.r6032)
;
_cell_angle_alpha 90
_cell_angle_beta 114.3054(10)
_cell_angle_gamma 90
_cell_formula_units_Z 2
_cell_length_a 7.8858(2)
_cell_length_b 6.0451(2)
_cell_length_c 8.4347(3)
_cell_measurement_reflns_used 6743
_cell_measurement_temperature 100.0
_cell_measurement_theta_max 28.243
_cell_measurement_theta_min 4.289
_cell_volume 366.45(2)
_computing_cell_refinement 'SAINT V8.38A (Bruker, 2018)'
_computing_data_reduction 'SAINT V8.38A (Bruker, 2018)'
_computing_molecular_graphics 'Olex2 1.3 (Dolomanov et al., 2009)'
_computing_publication_material 'Olex2 1.3 (Dolomanov et al., 2009)'
_computing_structure_refinement 'SHELXL 2018/3 (Sheldrick, 2015)'
_computing_structure_solution 'XS  (Sheldrick, 2008)'
_diffrn_ambient_temperature 100.0
_diffrn_detector 'Bruker Photon II area detector'
_diffrn_detector_type 'charge integrated pixel array'
_diffrn_measured_fraction_theta_full 0.989
_diffrn_measured_fraction_theta_max 0.992
_diffrn_measurement_device 'kappa diffractometer'
_diffrn_measurement_device_type 'Bruker D8 Venture/Photon II'
_diffrn_measurement_method '\f and \w scans'
_diffrn_radiation_monochromator 'multilayer mirrors'
_diffrn_radiation_probe x-ray
_diffrn_radiation_type MoK\a
_diffrn_radiation_wavelength 0.71073
_diffrn_reflns_av_R_equivalents 0.0175
_diffrn_reflns_av_unetI/netI 0.0113
_diffrn_reflns_Laue_measured_fraction_full 0.989
_diffrn_reflns_Laue_measured_fraction_max 0.992
_diffrn_reflns_limit_h_max 10
_diffrn_reflns_limit_h_min -10
_diffrn_reflns_limit_k_max 8
_diffrn_reflns_limit_k_min -8
_diffrn_reflns_limit_l_max 11
_diffrn_reflns_limit_l_min -11
_diffrn_reflns_number 8457
_diffrn_reflns_point_group_measured_fraction_full 0.989
_diffrn_reflns_point_group_measured_fraction_max 0.992
_diffrn_reflns_theta_full 25.242
_diffrn_reflns_theta_max 28.270
_diffrn_reflns_theta_min 4.289
_diffrn_source 'microfocus sealed X-ray tube'
_diffrn_source_current 1.0
_diffrn_source_power 0.05
_diffrn_source_target Mo
_diffrn_source_type 'Incoatec I\ms'
_diffrn_source_voltage 50.0
_diffrn_standards_number 0
_exptl_absorpt_coefficient_mu 0.083
_exptl_absorpt_correction_T_max 0.7457
_exptl_absorpt_correction_T_min 0.7092
_exptl_absorpt_correction_type multi-scan
_exptl_absorpt_process_details
'SADABS-2016/2 (Bruker,2016/2) was used for absorption correction. wR2(int) was 0.1154 before and 0.0378 after correction. The Ratio of minimum to maximum transmission is 0.9511. The \l/2 correction factor is Not present.'
_exptl_crystal_colour 'clear yellow'
_exptl_crystal_colour_lustre clear
_exptl_crystal_colour_primary yellow
_exptl_crystal_density_diffrn 1.307
_exptl_crystal_description block
_exptl_crystal_F_000 152
_exptl_crystal_recrystallization_method 'Crystallized from methanol by slow evaporation'
_exptl_crystal_size_max 0.541
_exptl_crystal_size_mid 0.227
_exptl_crystal_size_min 0.142
_refine_diff_density_max 0.193
_refine_diff_density_min -0.156
_refine_diff_density_rms 0.034
_refine_ls_extinction_method none
_refine_ls_goodness_of_fit_ref 1.166
_refine_ls_hydrogen_treatment constr
_refine_ls_matrix_type full
_refine_ls_number_parameters 88
_refine_ls_number_reflns 901
_refine_ls_number_restraints 86
_refine_ls_restrained_S_all 1.140
_refine_ls_R_factor_all 0.0430
_refine_ls_R_factor_gt 0.0421
_refine_ls_shift/su_max 0.000
_refine_ls_shift/su_mean 0.000
_refine_ls_structure_factor_coef Fsqd
_refine_ls_weighting_details 'w=1/[\s^2^(Fo^2^)+(0.0469P)^2^+0.1052P] where P=(Fo^2^+2Fc^2^)/3'
_refine_ls_weighting_scheme calc
_refine_ls_wR_factor_gt 0.1120
_refine_ls_wR_factor_ref 0.1126
_reflns_Friedel_coverage 0.000
_reflns_number_gt 870
_reflns_number_total 901
_reflns_threshold_expression 'I > 2\s(I)'
_cod_data_source_file ja0c02724_si_002.cif
_cod_data_source_block 14
_cod_depositor_comments
;Adding full bibliography for 4134935--4134938.cif.

 Adding full bibliography for 4134935--4134938.cif.
;
_cod_database_code 4134937
_shelx_shelxl_version_number 2018/3
_shelx_space_group_comment
;
The symmetry employed for this shelxl refinement is uniquely defined
by the following loop, which should always be used as a source of
symmetry information in preference to the above space-group names.
They are only intended as comments.
;
_shelx_estimated_absorpt_t_max 0.988
_shelx_estimated_absorpt_t_min 0.956
_olex2_refinement_description
;
1. Fixed Uiso
 At 1.2 times of:
  All C(H) groups
2. Restrained distances
 C3-C2 = C10-C11
 1.317 with sigma of 0.02
 O1-C2 \\sim O1-C11
 with sigma of 0.01
 C3-C2 \\sim C10-C11
 with sigma of 0.01
 C5-C4 \\sim C9-C4 \\sim C9-C8 \\sim C8-C7 \\sim C7-C6 \\sim C6-C5
 with sigma of 0.01
 C4-C3 \\sim C9-C10
 with sigma of 0.01
3. Uiso/Uaniso restraints and constraints
Uanis(C10) = Uanis(C5)
Uanis(C3) = Uanis(C8)
4. Rigid body (RIGU) restrains
 O1, C2, C3, C4, C5, C6, C7, C8, C9, C10
 with sigma for 1-2 distances of 0.004 and sigma for 1-3 distances of 0.004
5. Others
 Fixed Sof: O1(0.5) C2(0.5) H2(0.5) C3(0.5) H3(0.5) C4(0.5) C5(0.5) H5(0.5)
 C6(0.5) H6(0.5) C7(0.5) H7(0.5) C8(0.5) H8(0.5) C9(0.5) C10(0.5) H10(0.5)
 C11(0.5) H11(0.5)
6.a Aromatic/amide H refined with riding coordinates:
 C2(H2), C3(H3), C5(H5), C6(H6), C7(H7), C8(H8), C10(H10), C11(H11)
;
_olex2_date_sample_data_collection 2019-04-08
_olex2_date_sample_submission 2019-04-05
_olex2_exptl_crystal_mounting_method
'Mounted using Krytox oil on a Cryo-Loop with (5 -2 1) face roughly perpendicular to the spindle axis'
_olex2_submission_original_sample_id D64U
_olex2_submission_special_instructions 'No special instructions were received'

loop_
_space_group_symop_operation_xyz
'x, y, z'
'-x, y+1/2, -z+1/2'
'-x, -y, -z'
'x, -y-1/2, z-1/2'

loop_
_atom_site_label
_atom_site_type_symbol
_atom_site_fract_x
_atom_site_fract_y
_atom_site_fract_z
_atom_site_U_iso_or_equiv
_atom_site_adp_type
_atom_site_occupancy
_atom_site_site_symmetry_order
_atom_site_calc_flag
_atom_site_refinement_flags_posn
_atom_site_refinement_flags_adp
_atom_site_refinement_flags_occupancy
_atom_site_disorder_assembly
_atom_site_disorder_group
O1 O 0.1635(2) 0.4336(3) 0.1462(2) 0.0435(5) Uani 0.5 1 d D . P A -1
C2 C 0.1518(6) 0.6003(6) 0.2513(6) 0.0325(8) Uani 0.5 1 d D . P A -1
H2 H 0.035002 0.673975 0.205813 0.039 Uiso 0.5 1 calc R U P A -1
C3 C 0.2682(12) 0.680(2) 0.4018(14) 0.0245(10) Uani 0.5 1 d D . P A -1
H3 H 0.221150 0.797901 0.446029 0.029 Uiso 0.5 1 calc R U P A -1
C4 C 0.4612(13) 0.613(2) 0.5128(13) 0.0223(14) Uani 0.5 1 d D . P A -1
C5 C 0.5723(17) 0.743(3) 0.6525(18) 0.0282(7) Uani 0.5 1 d D . P A -1
H5 H 0.524889 0.880041 0.672017 0.034 Uiso 0.5 1 calc R U P A -1
C6 C 0.7517(5) 0.6789(6) 0.7652(5) 0.0301(7) Uani 0.5 1 d D . P A -1
H6 H 0.824401 0.773974 0.858047 0.036 Uiso 0.5 1 calc R U P A -1
C7 C 0.8245(6) 0.4809(6) 0.7441(5) 0.0308(7) Uani 0.5 1 d D . P A -1
H7 H 0.946988 0.437273 0.819925 0.037 Uiso 0.5 1 calc R U P A -1
C8 C 0.7122(12) 0.346(2) 0.6075(13) 0.0245(10) Uani 0.5 1 d D . P A -1
H8 H 0.758084 0.205661 0.593116 0.029 Uiso 0.5 1 calc R U P A -1
C9 C 0.5346(11) 0.410(2) 0.4908(12) 0.0211(15) Uani 0.5 1 d D . P A -1
C10 C 0.4339(17) 0.241(3) 0.3572(18) 0.0282(7) Uani 0.5 1 d D . P A -1
H10 H 0.491598 0.099962 0.376979 0.034 Uiso 0.5 1 calc R U P A -1
C11 C 0.2774(6) 0.2550(6) 0.2157(6) 0.0313(8) Uani 0.5 1 d D . P A -1
H11 H 0.237648 0.120965 0.152300 0.038 Uiso 0.5 1 calc R U P A -1

loop_
_atom_site_aniso_label
_atom_site_aniso_U_11
_atom_site_aniso_U_22
_atom_site_aniso_U_33
_atom_site_aniso_U_23
_atom_site_aniso_U_13
_atom_site_aniso_U_12
O1 0.0405(10) 0.0453(10) 0.0314(9) -0.0083(9) 0.0015(7) 0.0046(8)
C2 0.0283(14) 0.038(2) 0.0316(14) -0.0021(16) 0.0129(11) 0.0014(14)
C3 0.0233(14) 0.026(3) 0.0260(10) 0.0001(8) 0.0117(10) 0.0095(14)
C4 0.030(2) 0.0185(18) 0.025(2) 0.0027(15) 0.019(2) 0.0067(14)
C5 0.0294(8) 0.0336(17) 0.0227(12) -0.0035(12) 0.0117(6) 0.0002(7)
C6 0.0255(15) 0.035(2) 0.0237(14) 0.0005(14) 0.0043(11) -0.0049(13)
C7 0.0239(13) 0.041(2) 0.0243(12) -0.0018(16) 0.0060(9) -0.0029(14)
C8 0.0233(14) 0.026(3) 0.0260(10) 0.0001(8) 0.0117(10) 0.0095(14)
C9 0.018(2) 0.027(3) 0.0127(18) -0.0036(16) 0.0013(17) -0.0031(17)
C10 0.0294(8) 0.0336(17) 0.0227(12) -0.0035(12) 0.0117(6) 0.0002(7)
C11 0.0285(15) 0.034(2) 0.0323(15) -0.0035(14) 0.0135(11) -0.0040(13)

loop_
_atom_type_symbol
_atom_type_description
_atom_type_scat_dispersion_real
_atom_type_scat_dispersion_imag
_atom_type_scat_source
C C 0.0033 0.0016 'International Tables Vol C Tables 4.2.6.8 and 6.1.1.4'
H H 0.0000 0.0000 'International Tables Vol C Tables 4.2.6.8 and 6.1.1.4'
O O 0.0106 0.0060 'International Tables Vol C Tables 4.2.6.8 and 6.1.1.4'

loop_
_exptl_crystal_face_index_h
_exptl_crystal_face_index_k
_exptl_crystal_face_index_l
_exptl_crystal_face_perp_dist
2.00 3.00 -2.00 0.0860
-2.00 -3.00 2.00 0.1090
3.00 1.00 3.00 0.1960
-3.00 0.00 -2.00 0.2450
4.00 -3.00 -4.00 0.0710
-4.00 3.00 4.00 0.0670
-3.00 -4.00 -1.00 0.1690
1.00 -4.00 -1.00 0.0880
-4.00 0.00 -1.00 0.2320
-4.00 1.00 4.00 0.0960
3.00 2.00 -3.00 0.0850
-3.00 -2.00 3.00 0.1140

loop_
_geom_angle_atom_site_label_1
_geom_angle_atom_site_label_2
_geom_angle_atom_site_label_3
_geom_angle
_geom_angle_site_symmetry_1
_geom_angle_site_symmetry_3
_geom_angle_publ_flag
C2 O1 C11 120.6(3) . . ?
O1 C2 H2 113.3 . . ?
C3 C2 O1 133.4(5) . . ?
C3 C2 H2 113.3 . . ?
C2 C3 H3 115.0 . . ?
C2 C3 C4 129.9(8) . . ?
C4 C3 H3 115.0 . . ?
C5 C4 C3 120.6(8) . . ?
C5 C4 C9 117.2(6) . . ?
C9 C4 C3 121.9(6) . . ?
C4 C5 H5 119.0 . . ?
C4 C5 C6 122.0(10) . . ?
C6 C5 H5 119.0 . . ?
C5 C6 H6 119.5 . . ?
C7 C6 C5 121.1(7) . . ?
C7 C6 H6 119.5 . . ?
C6 C7 H7 121.3 . . ?
C6 C7 C8 117.4(5) . . ?
C8 C7 H7 121.3 . . ?
C7 C8 H8 118.9 . . ?
C7 C8 C9 122.3(8) . . ?
C9 C8 H8 118.9 . . ?
C4 C9 C10 125.5(5) . . ?
C8 C9 C4 120.0(6) . . ?
C8 C9 C10 114.4(7) . . ?
C9 C10 H10 114.7 . . ?
C11 C10 C9 130.7(10) . . ?
C11 C10 H10 114.7 . . ?
O1 C11 H11 115.1 . . ?
C10 C11 O1 129.8(8) . . ?
C10 C11 H11 115.1 . . ?

loop_
_geom_bond_atom_site_label_1
_geom_bond_atom_site_label_2
_geom_bond_distance
_geom_bond_site_symmetry_2
_geom_bond_publ_flag
O1 C2 1.371(4) . ?
O1 C11 1.372(4) . ?
C2 H2 0.9500 . ?
C2 C3 1.313(7) . ?
C3 H3 0.9500 . ?
C3 C4 1.477(8) . ?
C4 C5 1.388(8) . ?
C4 C9 1.400(4) . ?
C5 H5 0.9500 . ?
C5 C6 1.396(8) . ?
C6 H6 0.9500 . ?
C6 C7 1.371(4) . ?
C7 H7 0.9500 . ?
C7 C8 1.392(7) . ?
C8 H8 0.9500 . ?
C8 C9 1.395(7) . ?
C9 C10 1.485(9) . ?
C10 H10 0.9500 . ?
C10 C11 1.320(7) . ?
C11 H11 0.9500 . ?

loop_
_geom_torsion_atom_site_label_1
_geom_torsion_atom_site_label_2
_geom_torsion_atom_site_label_3
_geom_torsion_atom_site_label_4
_geom_torsion
_geom_torsion_site_symmetry_1
_geom_torsion_site_symmetry_2
_geom_torsion_site_symmetry_3
_geom_torsion_site_symmetry_4
_geom_torsion_publ_flag
O1 C2 C3 C4 1(2) . . . . ?
C2 O1 C11 C10 -29.1(14) . . . . ?
C2 C3 C4 C5 168.5(17) . . . . ?
C2 C3 C4 C9 -17(2) . . . . ?
C3 C4 C5 C6 176.5(15) . . . . ?
C3 C4 C9 C8 -174.8(19) . . . . ?
C3 C4 C9 C10 0.6(13) . . . . ?
C4 C5 C6 C7 -1(2) . . . . ?
C4 C9 C10 C11 14(3) . . . . ?
C5 C4 C9 C8 0.4(13) . . . . ?
C5 C4 C9 C10 176(2) . . . . ?
C5 C6 C7 C8 -0.6(14) . . . . ?
C6 C7 C8 C9 2.4(17) . . . . ?
C7 C8 C9 C4 -2.3(17) . . . . ?
C7 C8 C9 C10 -178.2(14) . . . . ?
C8 C9 C10 C11 -169.9(18) . . . . ?
C9 C4 C5 C6 1(2) . . . . ?
C9 C10 C11 O1 2(3) . . . . ?
C11 O1 C2 C3 28.4(12) . . . . ?
